data_7103526
loop_
_publ_author_name
'Motoyama, Keiko'
'Koike, Takashi'
'Akita, Munetaka'

_publ_section_title
;
 Remarkable switching behavior of bimodally stimuli-responsive
 photochromic dithienylethenes with redox-active organometallic
 attachments.
;
_journal_issue 44
_journal_name_full 'Chemical communications (Cambridge, England)'
_journal_page_first 5812
_journal_page_last 5814
_journal_paper_doi 10.1039/b809318k
_journal_year 2008
_chemical_formula_moiety 'C66 H48 F18 Fe2 O3 P4 S2 '
_chemical_formula_sum 'C66 H48 F18 Fe2 O3 P4 S2'
_chemical_formula_weight 1530.78
_space_group_IT_number 2
_symmetry_cell_setting triclinic
_symmetry_Int_Tables_number 2
_symmetry_space_group_name_Hall '-P 1'
_symmetry_space_group_name_H-M 'P -1'
_cell_angle_alpha 92.44(1)
_cell_angle_beta 110.64(1)
_cell_angle_gamma 100.416(7)
_cell_formula_units_Z 2
_cell_length_a 13.983(3)
_cell_length_b 15.898(3)
_cell_length_c 17.997(3)
_cell_measurement_reflns_used 5806
_cell_measurement_temperature 213
_cell_measurement_theta_max 27.5
_cell_measurement_theta_min 3.2
_cell_volume 3657(1)
_computing_cell_refinement PROCESS-AUTO
_computing_data_collection PROCESS-AUTO
_computing_data_reduction 'teXsan Ver. 1.11'
_computing_publication_material 'teXsan Ver. 1.11'
_computing_structure_refinement SHELXL97
_computing_structure_solution SHELXS86
_diffrn_ambient_temperature 213
_diffrn_detector_area_resol_mean 10.00
_diffrn_measured_fraction_theta_full 0.907
_diffrn_measured_fraction_theta_max 0.907
_diffrn_measurement_device_type 'Rigaku RAXIS-IV Imaging Plate'
_diffrn_measurement_method \w
_diffrn_radiation_type 'Mo K\a'
_diffrn_radiation_wavelength 0.7107
_diffrn_reflns_av_R_equivalents 0.066
_diffrn_reflns_limit_h_max 15
_diffrn_reflns_limit_h_min -17
_diffrn_reflns_limit_k_max 20
_diffrn_reflns_limit_k_min -20
_diffrn_reflns_limit_l_max 23
_diffrn_reflns_limit_l_min -23
_diffrn_reflns_number 29754
_diffrn_reflns_theta_full 27.49
_diffrn_reflns_theta_max 27.49
_diffrn_reflns_theta_min 3.02
_exptl_absorpt_coefficient_mu 0.628
_exptl_absorpt_correction_T_max 0.939
_exptl_absorpt_correction_T_min 0.668
_exptl_absorpt_correction_type multi-scan
_exptl_absorpt_process_details '(Higashi, 1995)'
_exptl_crystal_colour 'dark green'
_exptl_crystal_density_diffrn 1.390
_exptl_crystal_density_method 'not measured'
_exptl_crystal_description cube
_exptl_crystal_F_000 1548
_exptl_crystal_size_max 0.20
_exptl_crystal_size_mid 0.20
_exptl_crystal_size_min 0.15
_refine_diff_density_max 1.00
_refine_diff_density_min -0.59
_refine_ls_extinction_coef 0.0000
_refine_ls_extinction_expression Fc^*^=kFc[1+0.001xFc^2^\l^3^/sin(2\q)]^-1/4^
_refine_ls_extinction_method SHELXL
_refine_ls_goodness_of_fit_ref 1.260
_refine_ls_hydrogen_treatment noref
_refine_ls_number_parameters 827
_refine_ls_number_reflns 7097
_refine_ls_R_factor_all 0.1673
_refine_ls_R_factor_gt 0.0902
_refine_ls_shift/su_max 0.0570
_refine_ls_structure_factor_coef Fsqd
_refine_ls_weighting_details 'w = 1/[\s^2^(Fo^2^) + (0.1000P)^2^+0.0000P] where P=(Fo^2^+2Fc^2^)/3'
_refine_ls_weighting_scheme calc
_refine_ls_wR_factor_gt 0.2425
_refine_ls_wR_factor_ref 0.2652
_reflns_number_gt 7097
_reflns_number_total 15210
_reflns_threshold_expression >2.0sigma(I)
_cod_data_source_file b809318k.txt
_cod_data_source_block compound/[2FeC'2+](PF6)2/1070_
_cod_original_sg_symbol_H-M 'P -1 '
_cod_original_formula_sum 'C66 H48 F18 Fe2 O3 P4 S2 '
_cod_database_code 7103526

loop_
_symmetry_equiv_pos_as_xyz
x,y,z
-x,-y,-z

loop_
_atom_site_label
_atom_site_type_symbol
_atom_site_fract_x
_atom_site_fract_y
_atom_site_fract_z
_atom_site_U_iso_or_equiv
_atom_site_adp_type
_atom_site_occupancy
_atom_site_calc_flag
_atom_site_refinement_flags
_atom_site_disorder_assembly
_atom_site_disorder_group
Fe(1) Fe 0.23221(7) 0.26675(6) 0.20840(6) 0.0538(3) Uani 1.00 d . . .
Fe(2) Fe 0.49979(8) 0.88216(6) 0.29581(5) 0.0570(3) Uani 1.00 d . . .
S(1) S 0.3327(1) 0.4617(1) 0.2687(1) 0.0608(5) Uani 1.00 d . . .
S(2) S 0.4371(1) 0.6818(1) 0.2530(1) 0.0593(5) Uani 1.00 d . . .
P(1) P 0.1856(1) 0.2317(1) 0.3119(1) 0.0571(5) Uani 1.00 d . . .
P(2) P 0.5111(1) 0.9136(1) 0.1780(1) 0.0520(4) Uani 1.00 d . . .
P(3) P 0.6479(2) 0.2242(2) 0.4688(2) 0.1065(9) Uani 1.00 d . . .
P(4) P 0.0000 0.0000 0.0000 0.0613(7) Uani 1.00 d S . .
P(5) P 0.5000 0.5000 0.0000 0.282(7) Uani 1.00 d S . .
F(1) F 0.0442(6) 0.7672(6) 0.1486(6) 0.07527(2) Uiso 0.51 d P . .
F(1A) F 0.0354(7) 0.7483(6) 0.1908(6) 0.07527(2) Uiso 0.49 d P . .
F(2) F 0.0426(7) 0.7109(6) 0.0406(6) 0.08316(2) Uiso 0.51 d P . .
F(2A) F 0.0533(7) 0.7558(7) 0.0829(6) 0.08316(2) Uiso 0.49 d P . .
F(3) F -0.1433(8) 0.6463(6) 0.0868(7) 0.09056(3) Uiso 0.51 d P . .
F(3A) F -0.1115(8) 0.6505(6) 0.1452(7) 0.09056(3) Uiso 0.49 d P . .
F(4) F -0.0733(9) 0.6125(6) 0.0080(6) 0.09742(3) Uiso 0.51 d P . .
F(4A) F -0.1306(9) 0.6202(7) 0.0278(7) 0.09742(3) Uiso 0.49 d P . .
F(5) F -0.0687(8) 0.5314(7) 0.1902(6) 0.08622(2) Uiso 0.51 d P . .
F(5A) F -0.0801(8) 0.4961(7) 0.1593(6) 0.08622(2) Uiso 0.49 d P . .
F(6) F -0.0705(6) 0.4759(5) 0.0796(5) 0.06467(2) Uiso 0.51 d P . .
F(6A) F -0.0548(6) 0.4893(5) 0.0466(5) 0.06467(2) Uiso 0.49 d P . .
F(7) F 0.5875(7) 0.2579(6) 0.5174(5) 0.190(3) Uani 1.00 d . . .
F(8) F 0.7447(7) 0.2923(6) 0.5171(5) 0.200(4) Uani 1.00 d . . .
F(9) F 0.7039(6) 0.1862(6) 0.4208(6) 0.193(4) Uani 1.00 d . . .
F(10) F 0.5475(6) 0.1642(5) 0.4132(5) 0.181(3) Uani 1.00 d . . .
F(11) F 0.6143(9) 0.2918(6) 0.4093(6) 0.224(4) Uani 1.00 d . . .
F(12) F 0.6752(10) 0.1568(7) 0.5233(6) 0.256(6) Uani 1.00 d . . .
F(13) F -0.0290(4) 0.0370(3) 0.0706(2) 0.082(1) Uani 1.00 d . . .
F(14) F 0.0511(5) 0.0942(3) -0.0082(3) 0.110(2) Uani 1.00 d . . .
F(15) F -0.1063(4) 0.0124(4) -0.0625(3) 0.116(2) Uani 1.00 d . . .
F(16) F 0.525(1) 0.587(2) 0.056(2) 0.41(1) Uani 1.00 d . . .
F(17) F 0.505(3) 0.456(2) 0.095(2) 0.55(2) Uani 1.00 d . . .
F(18) F 0.613(1) 0.493(2) 0.0393(9) 0.38(1) Uani 1.00 d . . .
O(131) O 0.0147(4) 0.2230(3) 0.1032(3) 0.091(2) Uani 1.00 d . . .
O(231) O 0.3518(5) 0.9910(4) 0.2756(4) 0.085(2) Uani 1.00 d . . .
O(301) O 0.583(1) 0.4941(8) 0.2722(8) 0.22939(6) Uiso 1.00 d . . .
C(1) C 0.0878(5) 0.5654(4) 0.1627(4) 0.051(2) Uani 1.00 d . . .
C(2) C 0.129(1) 0.6503(10) 0.1479(8) 0.04327(3) Uiso 0.51 d P . .
C(2A) C 0.125(1) 0.647(1) 0.1683(9) 0.04327(3) Uiso 0.49 d P . .
C(3) C 0.036(1) 0.693(1) 0.1054(8) 0.05569(3) Uiso 0.51 d P . .
C(3A) C 0.041(1) 0.696(1) 0.1345(9) 0.05569(3) Uiso 0.49 d P . .
C(4) C -0.052(1) 0.6309(9) 0.0792(8) 0.05139(3) Uiso 0.51 d P . .
C(4A) C -0.056(1) 0.6257(9) 0.1088(9) 0.05139(3) Uiso 0.49 d P . .
C(5) C -0.0264(6) 0.5451(5) 0.1247(5) 0.071(2) Uani 1.00 d . . .
C(111) C 0.2675(5) 0.5527(4) 0.2503(4) 0.051(2) Uani 1.00 d . . .
C(112) C 0.1564(5) 0.5092(4) 0.1992(4) 0.050(2) Uani 1.00 d . . .
C(113) C 0.1360(5) 0.4224(4) 0.1904(4) 0.055(2) Uani 1.00 d . . .
C(114) C 0.2246(5) 0.3823(4) 0.2223(4) 0.052(2) Uani 1.00 d . . .
C(115) C 0.2741(6) 0.5942(4) 0.3311(4) 0.065(2) Uani 1.00 d . . .
C(121) C 0.3449(6) 0.2948(5) 0.1541(5) 0.074(2) Uani 1.00 d . . .
C(122) C 0.2769(6) 0.2168(5) 0.1177(4) 0.072(2) Uani 1.00 d . . .
C(123) C 0.2848(6) 0.1581(5) 0.1767(5) 0.070(2) Uani 1.00 d . . .
C(124) C 0.3573(6) 0.2022(5) 0.2480(4) 0.067(2) Uani 1.00 d . . .
C(125) C 0.3955(5) 0.2854(5) 0.2350(5) 0.072(2) Uani 1.00 d . . .
C(131) C 0.1027(6) 0.2393(4) 0.1444(4) 0.066(2) Uani 1.00 d . . .
C(141) C 0.0552(6) 0.2499(5) 0.3003(4) 0.067(2) Uani 1.00 d . . .
C(142) C 0.0424(6) 0.3337(5) 0.3112(5) 0.076(2) Uani 1.00 d . . .
C(143) C -0.0537(8) 0.3519(6) 0.2990(6) 0.097(3) Uani 1.00 d . . .
C(144) C -0.1387(8) 0.2857(10) 0.2723(8) 0.133(4) Uani 1.00 d . . .
C(145) C -0.1285(8) 0.2018(8) 0.2639(9) 0.143(5) Uani 1.00 d . . .
C(146) C -0.0313(7) 0.1833(6) 0.2776(7) 0.105(3) Uani 1.00 d . . .
C(151) C 0.1774(5) 0.1174(4) 0.3239(4) 0.061(2) Uani 1.00 d . . .
C(152) C 0.2259(6) 0.0895(5) 0.3975(4) 0.073(2) Uani 1.00 d . . .
C(153) C 0.2146(7) 0.0016(5) 0.4045(5) 0.088(3) Uani 1.00 d . . .
C(154) C 0.1599(7) -0.0581(5) 0.3383(5) 0.087(3) Uani 1.00 d . . .
C(155) C 0.1100(6) -0.0296(5) 0.2639(5) 0.077(2) Uani 1.00 d . . .
C(156) C 0.1207(6) 0.0567(5) 0.2585(4) 0.068(2) Uani 1.00 d . . .
C(161) C 0.2664(6) 0.2913(5) 0.4077(4) 0.064(2) Uani 1.00 d . . .
C(162) C 0.3690(6) 0.3314(5) 0.4243(4) 0.069(2) Uani 1.00 d . . .
C(163) C 0.4297(7) 0.3831(5) 0.4954(6) 0.080(2) Uani 1.00 d . . .
C(164) C 0.3922(8) 0.3953(6) 0.5508(6) 0.098(3) Uani 1.00 d . . .
C(165) C 0.2913(9) 0.3528(7) 0.5395(5) 0.102(3) Uani 1.00 d . . .
C(166) C 0.2282(6) 0.3018(6) 0.4668(5) 0.081(2) Uani 1.00 d . . .
C(211) C 0.3041(5) 0.6167(4) 0.2004(4) 0.050(1) Uani 1.00 d . . .
C(212) C 0.2393(5) 0.6836(4) 0.1868(4) 0.052(2) Uani 1.00 d . . .
C(213) C 0.2887(5) 0.7656(4) 0.2093(4) 0.056(2) Uani 1.00 d . . .
C(214) C 0.4032(5) 0.7802(4) 0.2492(4) 0.054(2) Uani 1.00 d . . .
C(215) C 0.3012(5) 0.5730(4) 0.1208(4) 0.062(2) Uani 1.00 d . . .
C(221) C 0.5521(8) 0.9066(6) 0.4223(5) 0.096(3) Uani 1.00 d . . .
C(222) C 0.6152(9) 0.9686(5) 0.3920(5) 0.099(3) Uani 1.00 d . . .
C(223) C 0.6653(7) 0.9224(6) 0.3532(5) 0.092(3) Uani 1.00 d . . .
C(224) C 0.6375(6) 0.8356(6) 0.3591(5) 0.077(2) Uani 1.00 d . . .
C(225) C 0.5716(7) 0.8254(5) 0.4009(5) 0.082(3) Uani 1.00 d . . .
C(231) C 0.4080(6) 0.9456(5) 0.2827(4) 0.064(2) Uani 1.00 d . . .
C(241) C 0.6267(5) 0.8914(5) 0.1616(4) 0.058(2) Uani 1.00 d . . .
C(242) C 0.6880(6) 0.9539(5) 0.1373(5) 0.074(2) Uani 1.00 d . . .
C(243) C 0.7760(6) 0.9369(7) 0.1203(6) 0.093(3) Uani 1.00 d . . .
C(244) C 0.7984(7) 0.8556(8) 0.1310(7) 0.104(3) Uani 1.00 d . . .
C(245) C 0.7370(8) 0.7943(7) 0.1556(7) 0.102(3) Uani 1.00 d . . .
C(246) C 0.6515(6) 0.8119(5) 0.1713(5) 0.079(2) Uani 1.00 d . . .
C(251) C 0.4003(5) 0.8551(4) 0.0925(4) 0.051(2) Uani 1.00 d . . .
C(252) C 0.3072(5) 0.8822(5) 0.0706(4) 0.061(2) Uani 1.00 d . . .
C(253) C 0.2189(6) 0.8384(5) 0.0067(5) 0.076(2) Uani 1.00 d . . .
C(254) C 0.2270(6) 0.7676(5) -0.0358(5) 0.079(2) Uani 1.00 d . . .
C(255) C 0.3175(6) 0.7381(5) -0.0138(4) 0.064(2) Uani 1.00 d . . .
C(256) C 0.4050(5) 0.7821(4) 0.0501(4) 0.057(2) Uani 1.00 d . . .
C(261) C 0.5149(5) 1.0261(4) 0.1614(4) 0.055(2) Uani 1.00 d . . .
C(262) C 0.4706(6) 1.0492(5) 0.0843(4) 0.067(2) Uani 1.00 d . . .
C(263) C 0.4775(6) 1.1364(5) 0.0722(5) 0.073(2) Uani 1.00 d . . .
C(264) C 0.5320(7) 1.1988(5) 0.1365(5) 0.075(2) Uani 1.00 d . . .
C(265) C 0.5771(6) 1.1766(5) 0.2125(5) 0.069(2) Uani 1.00 d . . .
C(266) C 0.5673(5) 1.0899(5) 0.2250(4) 0.062(2) Uani 1.00 d . . .
C(301) C 0.686(1) 0.594(1) 0.2461(10) 0.19002(8) Uiso 1.00 d . . .
C(302) C 0.6476(9) 0.5058(8) 0.2308(7) 0.10525(4) Uiso 1.00 d . . .
C(303) C 0.672(2) 0.423(1) 0.237(1) 0.2681(1) Uiso 1.00 d . . .
H(1) H 0.0657 0.3882 0.1635 0.0671 Uiso 1.00 calc . . .
H(2) H 0.3459 0.6179 0.3636 0.0655 Uiso 1.00 calc . . .
H(3) H 0.2455 0.5512 0.3579 0.0655 Uiso 1.00 calc . . .
H(4) H 0.2351 0.6390 0.3226 0.0655 Uiso 1.00 calc . . .
H(5) H 0.3571 0.3458 0.1271 0.0872 Uiso 1.00 calc . . .
H(6) H 0.2313 0.2039 0.0615 0.0843 Uiso 1.00 calc . . .
H(7) H 0.2458 0.0986 0.1667 0.0827 Uiso 1.00 calc . . .
H(8) H 0.3791 0.1775 0.2996 0.0837 Uiso 1.00 calc . . .
H(9) H 0.4491 0.3298 0.2741 0.0871 Uiso 1.00 calc . . .
H(10) H 0.1045 0.3805 0.3283 0.0936 Uiso 1.00 calc . . .
H(11) H -0.0596 0.4102 0.3130 0.1156 Uiso 1.00 calc . . .
H(12) H -0.2095 0.2986 0.2567 0.1538 Uiso 1.00 calc . . .
H(13) H -0.1893 0.1534 0.2477 0.1670 Uiso 1.00 calc . . .
H(14) H -0.0232 0.1228 0.2734 0.1223 Uiso 1.00 calc . . .
H(15) H 0.2665 0.1316 0.4439 0.0858 Uiso 1.00 calc . . .
H(16) H 0.2435 -0.0174 0.4569 0.1075 Uiso 1.00 calc . . .
H(17) H 0.1534 -0.1193 0.3435 0.1009 Uiso 1.00 calc . . .
H(18) H 0.0662 -0.0714 0.2178 0.0928 Uiso 1.00 calc . . .
H(19) H 0.0890 0.0764 0.2070 0.0844 Uiso 1.00 calc . . .
H(20) H 0.4007 0.3213 0.3840 0.0856 Uiso 1.00 calc . . .
H(21) H 0.5013 0.4115 0.5029 0.0978 Uiso 1.00 calc . . .
H(22) H 0.4349 0.4324 0.5992 0.1165 Uiso 1.00 calc . . .
H(23) H 0.2627 0.3600 0.5813 0.1183 Uiso 1.00 calc . . .
H(24) H 0.1568 0.2724 0.4601 0.0954 Uiso 1.00 calc . . .
H(25) H 0.2525 0.8127 0.1996 0.0656 Uiso 1.00 calc . . .
H(26) H 0.2319 0.5386 0.0920 0.0620 Uiso 1.00 calc . . .
H(27) H 0.3508 0.5367 0.1316 0.0620 Uiso 1.00 calc . . .
H(28) H 0.3169 0.6161 0.0887 0.0620 Uiso 1.00 calc . . .
H(29) H 0.5088 0.9181 0.4521 0.1267 Uiso 1.00 calc . . .
H(30) H 0.6214 1.0322 0.3972 0.1120 Uiso 1.00 calc . . .
H(31) H 0.7105 0.9490 0.3272 0.1139 Uiso 1.00 calc . . .
H(32) H 0.6629 0.7905 0.3374 0.0954 Uiso 1.00 calc . . .
H(33) H 0.5421 0.7702 0.4126 0.1012 Uiso 1.00 calc . . .
H(34) H 0.6694 1.0109 0.1282 0.0889 Uiso 1.00 calc . . .
H(35) H 0.8172 0.9799 0.1013 0.1135 Uiso 1.00 calc . . .
H(36) H 0.8593 0.8424 0.1234 0.1216 Uiso 1.00 calc . . .
H(37) H 0.7555 0.7380 0.1609 0.1184 Uiso 1.00 calc . . .
H(38) H 0.6097 0.7681 0.1881 0.0990 Uiso 1.00 calc . . .
H(39) H 0.3014 0.9332 0.0999 0.0769 Uiso 1.00 calc . . .
H(40) H 0.1530 0.8573 -0.0077 0.0911 Uiso 1.00 calc . . .
H(41) H 0.1668 0.7386 -0.0818 0.0930 Uiso 1.00 calc . . .
H(42) H 0.3201 0.6851 -0.0426 0.0803 Uiso 1.00 calc . . .
H(43) H 0.4708 0.7619 0.0645 0.0700 Uiso 1.00 calc . . .
H(44) H 0.4345 1.0052 0.0385 0.0817 Uiso 1.00 calc . . .
H(45) H 0.4431 1.1523 0.0192 0.0889 Uiso 1.00 calc . . .
H(46) H 0.5370 1.2579 0.1284 0.0895 Uiso 1.00 calc . . .
H(47) H 0.6155 1.2207 0.2573 0.0827 Uiso 1.00 calc . . .
H(48) H 0.5977 1.0741 0.2786 0.0760 Uiso 1.00 calc . . .

loop_
_atom_site_aniso_label
_atom_site_aniso_U_11
_atom_site_aniso_U_22
_atom_site_aniso_U_33
_atom_site_aniso_U_12
_atom_site_aniso_U_13
_atom_site_aniso_U_23
Fe(1) 0.0482(5) 0.0376(5) 0.0643(6) 0.0124(4) 0.0060(4) -0.0013(4)
Fe(2) 0.0637(6) 0.0410(5) 0.0540(5) 0.0071(4) 0.0094(4) -0.0011(4)
S(1) 0.0490(10) 0.0390(8) 0.077(1) 0.0121(7) 0.0007(8) -0.0005(8)
S(2) 0.0466(9) 0.0404(9) 0.080(1) 0.0115(7) 0.0100(8) -0.0002(8)
P(1) 0.0480(10) 0.0477(10) 0.065(1) 0.0103(8) 0.0081(8) 0.0003(8)
P(2) 0.0430(9) 0.0493(10) 0.0597(10) 0.0093(7) 0.0149(8) -0.0017(8)
P(3) 0.107(2) 0.108(2) 0.088(2) 0.047(2) 0.008(2) -0.026(2)
P(4) 0.058(2) 0.053(1) 0.061(1) 0.001(1) 0.015(1) -0.014(1)
P(5) 0.185(9) 0.52(2) 0.176(7) 0.17(1) 0.070(7) -0.03(1)
F(7) 0.208(8) 0.191(8) 0.185(7) 0.076(7) 0.079(6) -0.062(6)
F(8) 0.181(8) 0.179(8) 0.187(7) -0.039(6) 0.053(6) -0.085(6)
F(9) 0.148(6) 0.198(8) 0.246(9) 0.015(6) 0.110(7) -0.066(7)
F(10) 0.146(6) 0.171(7) 0.157(6) 0.039(5) -0.024(5) -0.043(5)
F(11) 0.27(1) 0.176(8) 0.234(10) 0.069(8) 0.083(9) 0.084(8)
F(12) 0.36(1) 0.24(1) 0.174(7) 0.20(1) 0.033(9) 0.074(8)
F(13) 0.090(3) 0.078(3) 0.078(3) 0.005(2) 0.040(2) -0.021(2)
F(14) 0.152(5) 0.060(3) 0.121(4) -0.007(3) 0.072(4) -0.012(3)
F(15) 0.089(4) 0.148(5) 0.095(3) 0.049(3) 0.005(3) -0.026(3)
F(16) 0.32(2) 0.45(3) 0.50(3) 0.08(2) 0.21(2) -0.15(3)
F(17) 0.71(5) 0.39(3) 0.83(7) 0.11(3) 0.60(6) 0.19(3)
F(18) 0.19(1) 0.67(3) 0.24(1) 0.15(2) 0.05(1) -0.14(2)
O(131) 0.069(4) 0.064(3) 0.100(4) 0.018(3) -0.015(3) -0.019(3)
O(231) 0.089(4) 0.066(3) 0.114(4) 0.030(3) 0.048(3) 0.001(3)
C(1) 0.042(3) 0.043(3) 0.068(4) 0.013(3) 0.019(3) 0.003(3)
C(5) 0.057(4) 0.055(4) 0.106(6) 0.021(4) 0.030(4) 0.009(4)
C(111) 0.048(4) 0.033(3) 0.064(4) 0.005(3) 0.015(3) -0.006(3)
C(112) 0.044(4) 0.039(3) 0.066(4) 0.008(3) 0.018(3) 0.005(3)
C(113) 0.042(4) 0.042(3) 0.072(4) 0.009(3) 0.011(3) -0.001(3)
C(114) 0.045(4) 0.042(3) 0.060(4) 0.006(3) 0.012(3) -0.003(3)
C(115) 0.087(5) 0.051(4) 0.054(4) 0.015(4) 0.020(4) 0.003(3)
C(121) 0.072(5) 0.060(5) 0.089(5) 0.024(4) 0.024(4) 0.011(4)
C(122) 0.086(6) 0.059(5) 0.063(4) 0.020(4) 0.019(4) -0.007(4)
C(123) 0.057(4) 0.052(4) 0.094(5) 0.017(3) 0.021(4) -0.011(4)
C(124) 0.063(5) 0.059(4) 0.078(5) 0.032(4) 0.016(4) 0.001(4)
C(125) 0.051(4) 0.052(4) 0.104(6) 0.011(3) 0.021(4) -0.008(4)
C(131) 0.064(5) 0.047(4) 0.071(4) 0.020(3) 0.005(4) -0.006(3)
C(141) 0.055(4) 0.064(5) 0.077(5) 0.017(4) 0.017(4) 0.006(4)
C(142) 0.071(5) 0.078(5) 0.088(5) 0.029(4) 0.034(4) 0.012(4)
C(143) 0.082(7) 0.093(7) 0.128(8) 0.033(6) 0.047(6) 0.015(6)
C(144) 0.061(6) 0.14(1) 0.19(1) 0.033(7) 0.037(7) 0.007(9)
C(145) 0.064(7) 0.105(9) 0.24(1) 0.007(6) 0.035(8) -0.007(9)
C(146) 0.051(5) 0.081(6) 0.164(9) 0.015(4) 0.018(5) 0.004(6)
C(151) 0.051(4) 0.053(4) 0.069(4) 0.009(3) 0.010(3) 0.003(3)
C(152) 0.077(5) 0.055(4) 0.068(5) 0.013(4) 0.006(4) -0.004(4)
C(153) 0.109(7) 0.067(5) 0.076(5) 0.020(5) 0.016(5) 0.016(4)
C(154) 0.091(6) 0.052(5) 0.098(6) 0.008(4) 0.012(5) 0.006(4)
C(155) 0.066(5) 0.056(5) 0.089(5) 0.004(4) 0.010(4) -0.004(4)
C(156) 0.065(5) 0.052(4) 0.070(5) 0.009(3) 0.007(4) 0.000(4)
C(161) 0.063(5) 0.058(4) 0.066(4) 0.020(4) 0.016(4) -0.001(3)
C(162) 0.055(4) 0.055(4) 0.075(5) 0.010(3) -0.001(4) -0.005(4)
C(163) 0.081(6) 0.058(5) 0.081(5) 0.010(4) 0.009(5) 0.000(4)
C(164) 0.086(7) 0.070(6) 0.100(7) 0.021(5) -0.013(6) -0.019(5)
C(165) 0.134(9) 0.107(8) 0.070(5) 0.050(7) 0.034(6) -0.007(5)
C(166) 0.077(6) 0.085(6) 0.072(5) 0.018(4) 0.018(4) -0.018(4)
C(211) 0.044(3) 0.044(3) 0.057(4) 0.013(3) 0.011(3) -0.004(3)
C(212) 0.049(4) 0.038(3) 0.063(4) 0.010(3) 0.015(3) 0.002(3)
C(213) 0.055(4) 0.044(4) 0.068(4) 0.018(3) 0.019(3) 0.014(3)
C(214) 0.060(4) 0.051(4) 0.051(4) 0.019(3) 0.015(3) 0.003(3)
C(215) 0.064(4) 0.054(4) 0.065(4) 0.016(3) 0.021(3) 0.001(3)
C(221) 0.127(8) 0.073(6) 0.051(4) 0.011(5) -0.007(4) -0.004(4)
C(222) 0.135(9) 0.054(5) 0.064(5) -0.007(5) -0.002(5) -0.006(4)
C(223) 0.066(5) 0.085(6) 0.084(6) -0.012(5) -0.009(4) 0.012(5)
C(224) 0.058(5) 0.079(6) 0.075(5) 0.007(4) 0.006(4) 0.004(4)
C(225) 0.099(7) 0.050(4) 0.063(5) 0.012(4) -0.009(4) -0.001(4)
C(231) 0.069(5) 0.051(4) 0.070(5) 0.007(4) 0.027(4) -0.002(3)
C(241) 0.039(3) 0.063(4) 0.069(4) 0.009(3) 0.019(3) -0.005(3)
C(242) 0.057(5) 0.074(5) 0.084(5) 0.006(4) 0.023(4) -0.004(4)
C(243) 0.048(5) 0.123(8) 0.111(7) 0.004(5) 0.040(5) -0.003(6)
C(244) 0.065(6) 0.124(9) 0.137(8) 0.030(6) 0.050(6) 0.005(7)
C(245) 0.078(6) 0.097(7) 0.140(9) 0.039(6) 0.041(6) -0.003(6)
C(246) 0.054(5) 0.081(6) 0.106(6) 0.024(4) 0.031(4) 0.009(5)
C(251) 0.044(4) 0.054(4) 0.053(4) 0.005(3) 0.017(3) -0.001(3)
C(252) 0.051(4) 0.065(4) 0.058(4) 0.010(3) 0.012(3) 0.000(3)
C(253) 0.056(5) 0.073(5) 0.078(5) 0.007(4) 0.003(4) -0.001(4)
C(254) 0.061(5) 0.079(6) 0.073(5) 0.008(4) 0.002(4) -0.015(4)
C(255) 0.068(5) 0.063(4) 0.055(4) 0.004(4) 0.022(3) -0.006(3)
C(256) 0.053(4) 0.055(4) 0.064(4) 0.010(3) 0.023(3) -0.003(3)
C(261) 0.046(4) 0.050(4) 0.066(4) 0.009(3) 0.017(3) 0.000(3)
C(262) 0.059(4) 0.064(5) 0.074(5) 0.010(4) 0.022(4) 0.003(4)
C(263) 0.082(5) 0.062(5) 0.076(5) 0.011(4) 0.031(4) 0.017(4)
C(264) 0.088(6) 0.060(5) 0.089(6) 0.014(4) 0.050(5) 0.021(4)
C(265) 0.073(5) 0.050(4) 0.086(5) 0.005(4) 0.033(4) -0.001(4)
C(266) 0.060(4) 0.059(4) 0.067(4) 0.008(3) 0.024(3) 0.002(4)

loop_
_atom_type_symbol
_atom_type_description
_atom_type_scat_dispersion_real
_atom_type_scat_dispersion_imag
_atom_type_scat_source
C C 0.003 0.002
;International Tables for Crystallography
(1992, Vol. C, Tables 4.2.6.8 and 6.1.1.4)
;
H H 0.000 0.000
;International Tables for Crystallography
(1992, Vol. C, Table 6.1.1.4)
;
O O 0.011 0.006
;International Tables for Crystallography
(1992, Vol. C, Tables 4.2.6.8 and 6.1.1.4)
;
F F 0.017 0.010
;International Tables for Crystallography
(1992, Vol. C, Tables 4.2.6.8 and 6.1.1.4)
;
P P 0.102 0.094
;International Tables for Crystallography
(1992, Vol. C, Tables 4.2.6.8 and 6.1.1.4)
;
S S 0.125 0.123
;International Tables for Crystallography
(1992, Vol. C, Tables 4.2.6.8 and 6.1.1.4)
;
Fe Fe 0.346 0.844
;International Tables for Crystallography
(1992, Vol. C, Tables 4.2.6.8 and 6.1.1.4)
;

loop_
_geom_angle_atom_site_label_1
_geom_angle_atom_site_label_2
_geom_angle_atom_site_label_3
_geom_angle
_geom_angle_site_symmetry_1
_geom_angle_site_symmetry_2
_geom_angle_site_symmetry_3
_geom_angle_publ_flag
P(1) Fe(1) C(114) 94.0(2) . . . yes
P(1) Fe(1) C(121) 152.1(2) . . . yes
P(1) Fe(1) C(122) 143.3(2) . . . yes
P(1) Fe(1) C(123) 104.6(2) . . . yes
P(1) Fe(1) C(124) 90.9(2) . . . yes
P(1) Fe(1) C(125) 113.5(2) . . . yes
P(1) Fe(1) C(131) 90.4(3) . . . yes
C(114) Fe(1) C(121) 93.1(3) . . . yes
C(114) Fe(1) C(122) 122.7(3) . . . yes
C(114) Fe(1) C(123) 158.3(3) . . . yes
C(114) Fe(1) C(124) 132.5(2) . . . yes
C(114) Fe(1) C(125) 98.1(3) . . . yes
C(114) Fe(1) C(131) 91.7(3) . . . yes
C(121) Fe(1) C(122) 38.4(3) . . . yes
C(121) Fe(1) C(123) 65.3(3) . . . yes
C(121) Fe(1) C(124) 64.8(3) . . . yes
C(121) Fe(1) C(125) 38.7(3) . . . yes
C(121) Fe(1) C(131) 116.4(3) . . . yes
C(122) Fe(1) C(123) 39.5(3) . . . yes
C(122) Fe(1) C(124) 64.6(3) . . . yes
C(122) Fe(1) C(125) 64.3(3) . . . yes
C(122) Fe(1) C(131) 89.6(3) . . . yes
C(123) Fe(1) C(124) 38.1(3) . . . yes
C(123) Fe(1) C(125) 64.5(3) . . . yes
C(123) Fe(1) C(131) 99.2(3) . . . yes
C(124) Fe(1) C(125) 38.5(3) . . . yes
C(124) Fe(1) C(131) 135.6(3) . . . yes
C(125) Fe(1) C(131) 153.3(4) . . . yes
P(2) Fe(2) C(214) 92.3(2) . . . yes
P(2) Fe(2) C(221) 151.1(3) . . . yes
P(2) Fe(2) C(222) 111.0(3) . . . yes
P(2) Fe(2) C(223) 90.3(3) . . . yes
P(2) Fe(2) C(224) 106.2(3) . . . yes
P(2) Fe(2) C(225) 143.3(3) . . . yes
P(2) Fe(2) C(231) 89.5(3) . . . yes
C(214) Fe(2) C(221) 116.3(3) . . . yes
C(214) Fe(2) C(222) 155.1(3) . . . yes
C(214) Fe(2) C(223) 137.6(4) . . . yes
C(214) Fe(2) C(224) 101.7(3) . . . yes
C(214) Fe(2) C(225) 91.6(3) . . . yes
C(214) Fe(2) C(231) 95.4(3) . . . yes
C(221) Fe(2) C(222) 40.0(4) . . . yes
C(221) Fe(2) C(223) 66.0(4) . . . yes
C(221) Fe(2) C(224) 65.5(4) . . . yes
C(221) Fe(2) C(225) 39.3(4) . . . yes
C(221) Fe(2) C(231) 92.0(4) . . . yes
C(222) Fe(2) C(223) 38.8(4) . . . yes
C(222) Fe(2) C(224) 64.5(4) . . . yes
C(222) Fe(2) C(225) 64.7(3) . . . yes
C(222) Fe(2) C(231) 93.3(4) . . . yes
C(223) Fe(2) C(224) 37.8(4) . . . yes
C(223) Fe(2) C(225) 63.3(4) . . . yes
C(223) Fe(2) C(231) 127.0(4) . . . yes
C(224) Fe(2) C(225) 37.5(4) . . . yes
C(224) Fe(2) C(231) 156.1(3) . . . yes
C(225) Fe(2) C(231) 126.4(4) . . . yes
C(111) S(1) C(114) 97.2(3) . . . yes
C(211) S(2) C(214) 96.8(3) . . . yes
Fe(1) P(1) C(141) 113.0(3) . . . yes
Fe(1) P(1) C(151) 112.1(3) . . . yes
Fe(1) P(1) C(161) 116.4(3) . . . yes
C(141) P(1) C(151) 104.5(3) . . . yes
C(141) P(1) C(161) 102.4(4) . . . yes
C(151) P(1) C(161) 107.4(3) . . . yes
Fe(2) P(2) C(241) 115.4(2) . . . yes
Fe(2) P(2) C(251) 113.0(2) . . . yes
Fe(2) P(2) C(261) 114.6(3) . . . yes
C(241) P(2) C(251) 105.1(3) . . . yes
C(241) P(2) C(261) 103.5(3) . . . yes
C(251) P(2) C(261) 104.0(3) . . . yes
F(7) P(3) F(8) 89.6(5) . . . yes
F(7) P(3) F(9) 176.9(5) . . . yes
F(7) P(3) F(10) 90.4(5) . . . yes
F(7) P(3) F(11) 88.7(6) . . . yes
F(7) P(3) F(12) 91.1(7) . . . yes
F(8) P(3) F(9) 92.9(5) . . . yes
F(8) P(3) F(10) 173.0(5) . . . yes
F(8) P(3) F(11) 87.9(5) . . . yes
F(8) P(3) F(12) 94.8(5) . . . yes
F(9) P(3) F(10) 87.3(5) . . . yes
F(9) P(3) F(11) 93.2(6) . . . yes
F(9) P(3) F(12) 86.8(7) . . . yes
F(10) P(3) F(11) 85.1(5) . . . yes
F(10) P(3) F(12) 92.2(5) . . . yes
F(11) P(3) F(12) 177.3(5) . . . yes
F(13) P(4) F(13) 180.0 . . 2_555 yes
F(13) P(4) F(14) 89.5(3) . . . yes
F(13) P(4) F(14) 90.5(3) . . 2_555 yes
F(13) P(4) F(15) 90.4(3) . . . yes
F(13) P(4) F(15) 89.6(3) . . 2_555 yes
F(13) P(4) F(14) 90.5(3) 2_555 . . yes
F(13) P(4) F(14) 89.5(3) 2_555 . 2_555 yes
F(13) P(4) F(15) 89.6(3) 2_555 . . yes
F(13) P(4) F(15) 90.4(3) 2_555 . 2_555 yes
F(14) P(4) F(14) 180.0 . . 2_555 yes
F(14) P(4) F(15) 88.7(3) . . . yes
F(14) P(4) F(15) 91.3(3) . . 2_555 yes
F(14) P(4) F(15) 91.3(3) 2_555 . . yes
F(14) P(4) F(15) 88.7(3) 2_555 . 2_555 yes
F(15) P(4) F(15) 180.0 . . 2_555 yes
F(16) P(5) F(16) 180.0 . . 2_665 yes
F(16) P(5) F(17) 80(1) . . . yes
F(16) P(5) F(17) 99(1) . . 2_665 yes
F(16) P(5) F(18) 89(1) . . . yes
F(16) P(5) F(18) 90(1) . . 2_665 yes
F(16) P(5) F(17) 99(1) 2_665 . . yes
F(16) P(5) F(17) 80(1) 2_665 . 2_665 yes
F(16) P(5) F(18) 90(1) 2_665 . . yes
F(16) P(5) F(18) 89(1) 2_665 . 2_665 yes
F(17) P(5) F(17) 180.0000(1) . . 2_665 yes
F(17) P(5) F(18) 76(1) . . . yes
F(17) P(5) F(18) 103(1) . . 2_665 yes
F(17) P(5) F(18) 103(1) 2_665 . . yes
F(17) P(5) F(18) 76(1) 2_665 . 2_665 yes
F(18) P(5) F(18) 180.0000(1) . . 2_665 yes
C(2) C(1) C(5) 110.2(8) . . . yes
C(2) C(1) C(112) 120.6(8) . . . yes
C(2A) C(1) C(5) 111.5(9) . . . yes
C(2A) C(1) C(112) 119.6(8) . . . yes
C(5) C(1) C(112) 128.5(6) . . . yes
C(1) C(2) C(3) 108(1) . . . yes
C(1) C(2) C(212) 117(1) . . . yes
C(3) C(2) C(212) 132(1) . . . yes
C(1) C(2A) C(3A) 112(1) . . . yes
C(1) C(2A) C(212) 122(1) . . . yes
C(3A) C(2A) C(212) 123(1) . . . yes
F(1) C(3) F(2) 108(1) . . . yes
F(1) C(3) C(2) 110(1) . . . yes
F(1) C(3) C(4) 122(1) . . . yes
F(2) C(3) C(2) 106(1) . . . yes
F(2) C(3) C(4) 100(1) . . . yes
C(2) C(3) C(4) 107(1) . . . yes
F(1A) C(3A) F(2A) 98(1) . . . yes
F(1A) C(3A) C(2A) 110(1) . . . yes
F(1A) C(3A) C(4A) 106(1) . . . yes
F(2) C(3A) F(2A) 34.3(7) . . . yes
F(2A) C(3A) C(2A) 118(1) . . . yes
F(2A) C(3A) C(4A) 119(1) . . . yes
C(2A) C(3A) C(4A) 101(1) . . . yes
F(3) C(4) F(4) 106(1) . . . yes
F(3) C(4) C(3) 120(1) . . . yes
F(3) C(4) C(5) 106(1) . . . yes
F(4) C(4) C(3) 106(1) . . . yes
F(4) C(4) C(5) 108(1) . . . yes
C(3) C(4) C(5) 108(1) . . . yes
F(3A) C(4A) F(4A) 97(1) . . . yes
F(3A) C(4A) C(3A) 104(1) . . . yes
F(4A) C(4A) C(3A) 117(1) . . . yes
C(3A) C(4A) C(5) 109(1) . . . yes
F(5) C(5) F(6) 101.0(8) . . . yes
F(5) C(5) C(1) 107.0(7) . . . yes
F(5) C(5) C(4) 114.2(9) . . . yes
F(5) C(5) C(4A) 95.5(10) . . . yes
F(5A) C(5) F(6A) 100.7(7) . . . yes
F(5A) C(5) C(1) 118.4(8) . . . yes
F(5A) C(5) C(4A) 114(1) . . . yes
F(6) C(5) C(1) 119.0(8) . . . yes
F(6) C(5) C(4) 112.9(8) . . . yes
F(6) C(5) C(4A) 124.4(8) . . . yes
F(6A) C(5) C(4A) 109.5(8) . . . yes
C(1) C(5) C(4) 103.1(7) . . . yes
C(1) C(5) C(4A) 105.7(7) . . . yes
S(1) C(111) C(112) 102.2(4) . . . yes
S(1) C(111) C(115) 108.1(4) . . . yes
S(1) C(111) C(211) 115.1(5) . . . yes
C(112) C(111) C(115) 111.3(6) . . . yes
C(112) C(111) C(211) 106.0(5) . . . yes
C(115) C(111) C(211) 113.5(5) . . . yes
C(1) C(112) C(111) 116.0(5) . . . yes
C(1) C(112) C(113) 128.2(5) . . . yes
C(111) C(112) C(113) 115.6(5) . . . yes
C(112) C(113) C(114) 116.4(5) . . . yes
Fe(1) C(114) S(1) 122.3(4) . . . yes
Fe(1) C(114) C(113) 129.2(4) . . . yes
S(1) C(114) C(113) 108.1(4) . . . yes
Fe(1) C(121) C(122) 70.5(5) . . . yes
Fe(1) C(121) C(125) 70.6(5) . . . yes
C(122) C(121) C(125) 107.4(7) . . . yes
Fe(1) C(122) C(121) 71.1(5) . . . yes
Fe(1) C(122) C(123) 70.7(5) . . . yes
C(121) C(122) C(123) 108.5(6) . . . yes
Fe(1) C(123) C(122) 69.9(5) . . . yes
Fe(1) C(123) C(124) 70.3(5) . . . yes
C(122) C(123) C(124) 106.6(6) . . . yes
Fe(1) C(124) C(123) 71.6(5) . . . yes
Fe(1) C(124) C(125) 71.2(4) . . . yes
C(123) C(124) C(125) 109.3(7) . . . yes
Fe(1) C(125) C(121) 70.7(5) . . . yes
Fe(1) C(125) C(124) 70.3(4) . . . yes
C(121) C(125) C(124) 108.3(6) . . . yes
Fe(1) C(131) O(131) 177.4(7) . . . yes
P(1) C(141) C(142) 119.0(5) . . . yes
P(1) C(141) C(146) 122.0(7) . . . yes
C(142) C(141) C(146) 119.0(8) . . . yes
C(141) C(142) C(143) 121.8(7) . . . yes
C(142) C(143) C(144) 118(1) . . . yes
C(143) C(144) C(145) 121(1) . . . yes
C(144) C(145) C(146) 120.3(10) . . . yes
C(141) C(146) C(145) 119.2(9) . . . yes
P(1) C(151) C(152) 121.6(5) . . . yes
P(1) C(151) C(156) 119.4(5) . . . yes
C(152) C(151) C(156) 119.0(6) . . . yes
C(151) C(152) C(153) 119.7(6) . . . yes
C(152) C(153) C(154) 120.7(8) . . . yes
C(153) C(154) C(155) 119.4(7) . . . yes
C(154) C(155) C(156) 119.0(6) . . . yes
C(151) C(156) C(155) 122.2(7) . . . yes
P(1) C(161) C(162) 121.8(7) . . . yes
P(1) C(161) C(166) 121.7(6) . . . yes
C(162) C(161) C(166) 116.4(6) . . . yes
C(161) C(162) C(163) 122.5(9) . . . yes
C(162) C(163) C(164) 121.0(8) . . . yes
C(163) C(164) C(165) 119.1(8) . . . yes
C(164) C(165) C(166) 120(1) . . . yes
C(161) C(166) C(165) 120.5(9) . . . yes
S(2) C(211) C(111) 113.8(4) . . . yes
S(2) C(211) C(212) 102.1(4) . . . yes
S(2) C(211) C(215) 107.6(5) . . . yes
C(111) C(211) C(212) 108.3(6) . . . yes
C(111) C(211) C(215) 112.7(5) . . . yes
C(212) C(211) C(215) 111.9(5) . . . yes
C(2) C(212) C(2A) 15.1(9) . . . yes
C(2) C(212) C(211) 114.4(8) . . . yes
C(2) C(212) C(213) 127.8(9) . . . yes
C(2A) C(212) C(211) 113.2(8) . . . yes
C(2A) C(212) C(213) 127.2(9) . . . yes
C(211) C(212) C(213) 117.7(5) . . . yes
C(212) C(213) C(214) 115.5(6) . . . yes
Fe(2) C(214) S(2) 122.7(4) . . . yes
Fe(2) C(214) C(213) 129.5(5) . . . yes
S(2) C(214) C(213) 107.7(4) . . . yes
Fe(2) C(221) C(222) 70.0(5) . . . yes
Fe(2) C(221) C(225) 70.5(5) . . . yes
C(222) C(221) C(225) 104.1(9) . . . yes
Fe(2) C(222) C(221) 70.0(4) . . . yes
Fe(2) C(222) C(223) 71.0(4) . . . yes
C(221) C(222) C(223) 107.8(8) . . . yes
Fe(2) C(223) C(222) 70.2(5) . . . yes
Fe(2) C(223) C(224) 71.5(5) . . . yes
C(222) C(223) C(224) 108.8(9) . . . yes
Fe(2) C(224) C(223) 70.8(5) . . . yes
Fe(2) C(224) C(225) 70.7(5) . . . yes
C(223) C(224) C(225) 108.4(9) . . . yes
Fe(2) C(225) C(221) 70.2(4) . . . yes
Fe(2) C(225) C(224) 71.8(5) . . . yes
C(221) C(225) C(224) 110.8(8) . . . yes
Fe(2) C(231) O(231) 176.4(6) . . . yes
P(2) C(241) C(242) 120.2(6) . . . yes
P(2) C(241) C(246) 120.4(6) . . . yes
C(242) C(241) C(246) 119.4(8) . . . yes
C(241) C(242) C(243) 121.3(8) . . . yes
C(242) C(243) C(244) 117.4(9) . . . yes
C(243) C(244) C(245) 120(1) . . . yes
C(244) C(245) C(246) 121(1) . . . yes
C(241) C(246) C(245) 120.1(8) . . . yes
P(2) C(251) C(252) 119.1(5) . . . yes
P(2) C(251) C(256) 122.4(5) . . . yes
C(252) C(251) C(256) 118.5(5) . . . yes
C(251) C(252) C(253) 121.5(7) . . . yes
C(252) C(253) C(254) 118.6(7) . . . yes
C(253) C(254) C(255) 120.9(6) . . . yes
C(254) C(255) C(256) 120.0(7) . . . yes
C(251) C(256) C(255) 120.5(7) . . . yes
P(2) C(261) C(262) 120.8(5) . . . yes
P(2) C(261) C(266) 119.6(5) . . . yes
C(262) C(261) C(266) 119.5(6) . . . yes
C(261) C(262) C(263) 120.0(6) . . . yes
C(262) C(263) C(264) 119.3(7) . . . yes
C(263) C(264) C(265) 121.0(7) . . . yes
C(264) C(265) C(266) 119.7(6) . . . yes
C(261) C(266) C(265) 120.5(7) . . . yes
O(301) C(302) C(301) 102(1) . . . yes
O(301) C(302) C(303) 95(1) . . . yes
C(301) C(302) C(303) 146(1) . . . yes
C(112) C(113) H(1) 122.20 . . . yes
C(114) C(113) H(1) 121.38 . . . yes
C(111) C(115) H(2) 109.52 . . . yes
C(111) C(115) H(3) 109.33 . . . yes
C(111) C(115) H(4) 109.66 . . . yes
H(2) C(115) H(3) 109.23 . . . yes
H(2) C(115) H(4) 109.67 . . . yes
H(3) C(115) H(4) 109.42 . . . yes
Fe(1) C(121) H(5) 126.25 . . . yes
C(122) C(121) H(5) 125.68 . . . yes
C(125) C(121) H(5) 126.89 . . . yes
Fe(1) C(122) H(6) 124.00 . . . yes
C(121) C(122) H(6) 126.08 . . . yes
C(123) C(122) H(6) 125.47 . . . yes
Fe(1) C(123) H(7) 124.97 . . . yes
C(122) C(123) H(7) 125.12 . . . yes
C(124) C(123) H(7) 128.25 . . . yes
Fe(1) C(124) H(8) 124.30 . . . yes
C(123) C(124) H(8) 124.73 . . . yes
C(125) C(124) H(8) 125.97 . . . yes
Fe(1) C(125) H(9) 125.92 . . . yes
C(121) C(125) H(9) 124.65 . . . yes
C(124) C(125) H(9) 127.07 . . . yes
C(141) C(142) H(10) 118.43 . . . yes
C(143) C(142) H(10) 119.75 . . . yes
C(142) C(143) H(11) 120.25 . . . yes
C(144) C(143) H(11) 121.40 . . . yes
C(143) C(144) H(12) 119.17 . . . yes
C(145) C(144) H(12) 119.44 . . . yes
C(144) C(145) H(13) 121.76 . . . yes
C(146) C(145) H(13) 117.97 . . . yes
C(141) C(146) H(14) 120.17 . . . yes
C(145) C(146) H(14) 120.59 . . . yes
C(151) C(152) H(15) 119.73 . . . yes
C(153) C(152) H(15) 120.58 . . . yes
C(152) C(153) H(16) 119.27 . . . yes
C(154) C(153) H(16) 120.03 . . . yes
C(153) C(154) H(17) 120.16 . . . yes
C(155) C(154) H(17) 120.39 . . . yes
C(154) C(155) H(18) 119.99 . . . yes
C(156) C(155) H(18) 120.93 . . . yes
C(151) C(156) H(19) 118.63 . . . yes
C(155) C(156) H(19) 119.18 . . . yes
C(161) C(162) H(20) 118.28 . . . yes
C(163) C(162) H(20) 119.19 . . . yes
C(162) C(163) H(21) 118.78 . . . yes
C(164) C(163) H(21) 120.19 . . . yes
C(163) C(164) H(22) 119.90 . . . yes
C(165) C(164) H(22) 120.97 . . . yes
C(164) C(165) H(23) 120.05 . . . yes
C(166) C(165) H(23) 119.68 . . . yes
C(161) C(166) H(24) 120.65 . . . yes
C(165) C(166) H(24) 118.78 . . . yes
C(212) C(213) H(25) 122.53 . . . yes
C(214) C(213) H(25) 121.93 . . . yes
C(211) C(215) H(26) 109.07 . . . yes
C(211) C(215) H(27) 109.79 . . . yes
C(211) C(215) H(28) 109.64 . . . yes
H(26) C(215) H(27) 109.26 . . . yes
H(26) C(215) H(28) 109.00 . . . yes
H(27) C(215) H(28) 110.05 . . . yes
Fe(2) C(221) H(29) 125.06 . . . yes
C(222) C(221) H(29) 127.89 . . . yes
C(225) C(221) H(29) 128.00 . . . yes
Fe(2) C(222) H(30) 124.19 . . . yes
C(221) C(222) H(30) 126.00 . . . yes
C(223) C(222) H(30) 126.14 . . . yes
Fe(2) C(223) H(31) 123.87 . . . yes
C(222) C(223) H(31) 123.87 . . . yes
C(224) C(223) H(31) 127.28 . . . yes
Fe(2) C(224) H(32) 125.32 . . . yes
C(223) C(224) H(32) 124.26 . . . yes
C(225) C(224) H(32) 127.31 . . . yes
Fe(2) C(225) H(33) 124.00 . . . yes
C(221) C(225) H(33) 125.83 . . . yes
C(224) C(225) H(33) 123.38 . . . yes
C(241) C(242) H(34) 120.20 . . . yes
C(243) C(242) H(34) 118.42 . . . yes
C(242) C(243) H(35) 121.30 . . . yes
C(244) C(243) H(35) 121.34 . . . yes
C(243) C(244) H(36) 120.25 . . . yes
C(245) C(244) H(36) 119.03 . . . yes
C(244) C(245) H(37) 117.15 . . . yes
C(246) C(245) H(37) 121.72 . . . yes
C(241) C(246) H(38) 120.12 . . . yes
C(245) C(246) H(38) 119.75 . . . yes
C(251) C(252) H(39) 120.19 . . . yes
C(253) C(252) H(39) 118.33 . . . yes
C(252) C(253) H(40) 120.95 . . . yes
C(254) C(253) H(40) 120.44 . . . yes
C(253) C(254) H(41) 118.90 . . . yes
C(255) C(254) H(41) 120.22 . . . yes
C(254) C(255) H(42) 119.57 . . . yes
C(256) C(255) H(42) 120.44 . . . yes
C(251) C(256) H(43) 119.83 . . . yes
C(255) C(256) H(43) 119.68 . . . yes
C(261) C(262) H(44) 120.72 . . . yes
C(263) C(262) H(44) 119.25 . . . yes
C(262) C(263) H(45) 119.91 . . . yes
C(264) C(263) H(45) 120.79 . . . yes
C(263) C(264) H(46) 119.43 . . . yes
C(265) C(264) H(46) 119.57 . . . yes
C(264) C(265) H(47) 120.53 . . . yes
C(266) C(265) H(47) 119.79 . . . yes
C(261) C(266) H(48) 119.72 . . . yes
C(265) C(266) H(48) 119.82 . . . yes

loop_
_geom_bond_atom_site_label_1
_geom_bond_atom_site_label_2
_geom_bond_distance
_geom_bond_site_symmetry_1
_geom_bond_site_symmetry_2
_geom_bond_publ_flag
Fe(1) P(1) 2.240(2) . . yes
Fe(1) C(114) 1.872(6) . . yes
Fe(1) C(121) 2.122(10) . . yes
Fe(1) C(122) 2.115(9) . . yes
Fe(1) C(123) 2.126(8) . . yes
Fe(1) C(124) 2.110(8) . . yes
Fe(1) C(125) 2.121(8) . . yes
Fe(1) C(131) 1.732(7) . . yes
Fe(2) P(2) 2.250(2) . . yes
Fe(2) C(214) 1.858(6) . . yes
Fe(2) C(221) 2.125(8) . . yes
Fe(2) C(222) 2.125(8) . . yes
Fe(2) C(223) 2.134(8) . . yes
Fe(2) C(224) 2.143(9) . . yes
Fe(2) C(225) 2.129(8) . . yes
Fe(2) C(231) 1.731(9) . . yes
S(1) C(111) 1.827(7) . . yes
S(1) C(114) 1.705(5) . . yes
S(2) C(211) 1.845(5) . . yes
S(2) C(214) 1.712(7) . . yes
P(1) C(141) 1.839(8) . . yes
P(1) C(151) 1.827(7) . . yes
P(1) C(161) 1.802(6) . . yes
P(2) C(241) 1.832(8) . . yes
P(2) C(251) 1.819(5) . . yes
P(2) C(261) 1.822(7) . . yes
P(3) F(7) 1.55(1) . . yes
P(3) F(8) 1.523(8) . . yes
P(3) F(9) 1.52(1) . . yes
P(3) F(10) 1.525(7) . . yes
P(3) F(11) 1.56(1) . . yes
P(3) F(12) 1.49(1) . . yes
P(4) F(13) 1.584(5) . . yes
P(4) F(13) 1.584(5) . 2_555 yes
P(4) F(14) 1.575(5) . . yes
P(4) F(14) 1.575(5) . 2_555 yes
P(4) F(15) 1.568(5) . . yes
P(4) F(15) 1.568(5) . 2_555 yes
P(5) F(16) 1.59(2) . . yes
P(5) F(16) 1.59(2) . 2_665 yes
P(5) F(17) 1.87(4) . . yes
P(5) F(17) 1.87(4) . 2_665 yes
P(5) F(18) 1.51(2) . . yes
P(5) F(18) 1.51(2) . 2_665 yes
F(1) C(3) 1.35(2) . . yes
F(1A) C(3A) 1.31(2) . . yes
F(2) C(3) 1.24(2) . . yes
F(2A) C(3A) 1.39(2) . . yes
F(3) C(4) 1.39(2) . . yes
F(3) C(4A) 1.25(2) . . yes
F(3A) C(4A) 1.28(2) . . yes
F(4) C(4) 1.22(2) . . yes
F(4A) C(4A) 1.45(2) . . yes
F(5) C(5) 1.50(2) . . yes
F(5A) C(5) 1.31(2) . . yes
F(6) C(5) 1.26(1) . . yes
F(6A) C(5) 1.52(1) . . yes
O(131) C(131) 1.164(8) . . yes
O(231) C(231) 1.14(1) . . yes
O(301) C(302) 1.35(2) . . yes
C(1) C(2) 1.44(2) . . yes
C(1) C(2A) 1.29(2) . . yes
C(1) C(5) 1.465(9) . . yes
C(1) C(112) 1.438(9) . . yes
C(2) C(3) 1.55(2) . . yes
C(2) C(3A) 1.50(3) . . yes
C(2) C(212) 1.43(1) . . yes
C(2A) C(3A) 1.50(2) . . yes
C(2A) C(212) 1.51(2) . . yes
C(3) C(4) 1.36(2) . . yes
C(3A) C(4A) 1.51(2) . . yes
C(4) C(5) 1.65(2) . . yes
C(4A) C(5) 1.43(2) . . yes
C(111) C(112) 1.511(7) . . yes
C(111) C(115) 1.54(1) . . yes
C(111) C(211) 1.523(10) . . yes
C(112) C(113) 1.349(9) . . yes
C(113) C(114) 1.443(9) . . yes
C(121) C(122) 1.393(9) . . yes
C(121) C(125) 1.40(1) . . yes
C(122) C(123) 1.43(1) . . yes
C(123) C(124) 1.383(9) . . yes
C(124) C(125) 1.39(1) . . yes
C(141) C(142) 1.39(1) . . yes
C(141) C(146) 1.38(1) . . yes
C(142) C(143) 1.37(1) . . yes
C(143) C(144) 1.36(1) . . yes
C(144) C(145) 1.37(2) . . yes
C(145) C(146) 1.38(2) . . yes
C(151) C(152) 1.39(1) . . yes
C(151) C(156) 1.383(9) . . yes
C(152) C(153) 1.39(1) . . yes
C(153) C(154) 1.38(1) . . yes
C(154) C(155) 1.41(1) . . yes
C(155) C(156) 1.37(1) . . yes
C(161) C(162) 1.38(1) . . yes
C(161) C(166) 1.36(1) . . yes
C(162) C(163) 1.39(1) . . yes
C(163) C(164) 1.30(2) . . yes
C(164) C(165) 1.39(2) . . yes
C(165) C(166) 1.41(1) . . yes
C(211) C(212) 1.491(9) . . yes
C(211) C(215) 1.55(1) . . yes
C(212) C(213) 1.332(8) . . yes
C(213) C(214) 1.474(9) . . yes
C(221) C(222) 1.46(1) . . yes
C(221) C(225) 1.43(1) . . yes
C(222) C(223) 1.41(2) . . yes
C(223) C(224) 1.38(1) . . yes
C(224) C(225) 1.37(1) . . yes
C(241) C(242) 1.38(1) . . yes
C(241) C(246) 1.37(1) . . yes
C(242) C(243) 1.44(1) . . yes
C(243) C(244) 1.39(2) . . yes
C(244) C(245) 1.37(2) . . yes
C(245) C(246) 1.39(2) . . yes
C(251) C(252) 1.38(1) . . yes
C(251) C(256) 1.39(1) . . yes
C(252) C(253) 1.396(8) . . yes
C(253) C(254) 1.38(1) . . yes
C(254) C(255) 1.36(1) . . yes
C(255) C(256) 1.392(8) . . yes
C(261) C(262) 1.401(10) . . yes
C(261) C(266) 1.383(9) . . yes
C(262) C(263) 1.40(1) . . yes
C(263) C(264) 1.38(1) . . yes
C(264) C(265) 1.38(1) . . yes
C(265) C(266) 1.40(1) . . yes
C(301) C(302) 1.39(2) . . yes
C(302) C(303) 1.41(3) . . yes
C(113) H(1) 0.972 . . yes
C(115) H(2) 0.960 . . yes
C(115) H(3) 0.963 . . yes
C(115) H(4) 0.958 . . yes
C(121) H(5) 0.982 . . yes
C(122) H(6) 0.975 . . yes
C(123) H(7) 0.977 . . yes
C(124) H(8) 0.994 . . yes
C(125) H(9) 0.974 . . yes
C(142) H(10) 0.979 . . yes
C(143) H(11) 0.977 . . yes
C(144) H(12) 0.993 . . yes
C(145) H(13) 0.985 . . yes
C(146) H(14) 0.992 . . yes
C(152) H(15) 0.973 . . yes
C(153) H(16) 0.971 . . yes
C(154) H(17) 0.972 . . yes
C(155) H(18) 0.975 . . yes
C(156) H(19) 0.970 . . yes
C(162) H(20) 0.993 . . yes
C(163) H(21) 0.980 . . yes
C(164) H(22) 0.962 . . yes
C(165) H(23) 0.980 . . yes
C(166) H(24) 0.986 . . yes
C(213) H(25) 0.966 . . yes
C(215) H(26) 0.968 . . yes
C(215) H(27) 0.955 . . yes
C(215) H(28) 0.958 . . yes
C(221) H(29) 0.974 . . yes
C(222) H(30) 0.997 . . yes
C(223) H(31) 0.963 . . yes
C(224) H(32) 0.978 . . yes
C(225) H(33) 0.966 . . yes
C(242) H(34) 0.991 . . yes
C(243) H(35) 0.967 . . yes
C(244) H(36) 0.966 . . yes
C(245) H(37) 0.974 . . yes
C(246) H(38) 0.956 . . yes
C(252) H(39) 0.979 . . yes
C(253) H(40) 0.972 . . yes
C(254) H(41) 0.970 . . yes
C(255) H(42) 0.984 . . yes
C(256) H(43) 0.982 . . yes
C(262) H(44) 0.977 . . yes
C(263) H(45) 0.972 . . yes
C(264) H(46) 0.950 . . yes
C(265) H(47) 0.970 . . yes
C(266) H(48) 0.972 . . yes

loop_
_geom_contact_atom_site_label_1
_geom_contact_atom_site_label_2
_geom_contact_distance
_geom_contact_site_symmetry_1
_geom_contact_site_symmetry_2
_geom_contact_publ_flag
F(1) F(14) 3.49(1) . 2_565 ?
F(1) C(155) 3.55(1) . 1_565 ?
F(1A) C(155) 3.55(1) . 1_565 ?
F(2) O(131) 2.74(1) . 2_565 ?
F(2) C(131) 3.45(1) . 2_565 ?
F(2) F(6A) 3.55(1) . 2_565 ?
F(2) F(14) 3.57(1) . 2_565 ?
F(2A) F(14) 3.13(1) . 2_565 ?
F(2A) O(131) 3.19(1) . 2_565 ?
F(3) C(245) 3.54(2) . 1_455 ?
F(3A) C(245) 3.43(2) . 1_455 ?
F(4) F(6A) 2.99(2) . 2_565 ?
F(4) C(113) 3.36(1) . 2_565 ?
F(4) F(6) 3.40(2) . 2_565 ?
F(4) O(131) 3.51(1) . 2_565 ?
F(6) F(6A) 3.33(1) . 2_565 ?
F(6A) F(6A) 2.63(2) . 2_565 ?
F(7) C(225) 3.20(1) . 2_666 ?
F(7) C(115) 3.285(10) . 2_666 ?
F(7) C(221) 3.42(1) . 2_666 ?
F(8) C(115) 3.32(1) . 2_666 ?
F(9) C(222) 3.41(1) . 1_545 ?
F(9) C(266) 3.49(1) . 1_545 ?
F(9) C(265) 3.52(1) . 1_545 ?
F(10) C(222) 3.45(1) . 1_545 ?
F(12) C(153) 3.27(2) . 2_656 ?
F(12) C(154) 3.40(1) . 2_656 ?
F(12) C(222) 3.51(1) . 1_545 ?
F(13) C(243) 3.32(1) . 1_445 ?
F(13) C(253) 3.528(10) . 2_565 ?
F(15) C(253) 3.37(1) . 2_565 ?
F(15) C(252) 3.49(1) . 2_565 ?
O(131) C(253) 3.108(8) . 2_565 ?
O(131) C(254) 3.197(10) . 2_565 ?
O(231) C(154) 3.25(1) . 1_565 ?
O(231) C(155) 3.27(1) . 1_565 ?
O(231) C(123) 3.351(10) . 1_565 ?
O(231) C(124) 3.407(9) . 1_565 ?
O(231) C(156) 3.49(1) . 1_565 ?
O(231) C(153) 3.51(1) . 1_565 ?
O(301) C(164) 3.45(2) . 2_666 ?
C(121) C(264) 3.36(1) . 1_545 ?
C(122) C(264) 3.53(1) . 1_545 ?
C(124) C(265) 3.44(1) . 1_545 ?
C(125) C(264) 3.44(1) . 1_545 ?
C(125) C(265) 3.44(1) . 1_545 ?
C(153) C(222) 3.55(1) . 2_666 ?
C(256) C(263) 3.35(1) . 2_675 ?
